data_7210625
loop_
_publ_author_name
'Yuan, Fei'
'Xie, Juan'
'Hu, Huai-Ming'
'Yuan, Chun-Mei'
'Xu, Bing'
'Yang, Meng-Lin'
'Dong, Fa-Xin'
'Xue, Gang-Lin'

_publ_section_title
;
 Effect of pH/metal ion on the structure of metal--organic frameworks
 based on novel bifunctionalized ligand
 4&#x2032;-carboxy-4,2&#x2032;:6&#x2032;,4&#x2032;&#x2032;-terpyridine
;
_journal_issue 7
_journal_name_full CrystEngComm
_journal_page_first 1460
_journal_paper_doi 10.1039/c2ce26171e
_journal_volume 15
_journal_year 2013
_chemical_formula_sum 'C17 H10 N3 O4.5 Zn'
_chemical_formula_weight 393.65
_chemical_name_systematic
;
?
;
_space_group_IT_number 12
_symmetry_space_group_name_Hall '-C 2y'
_symmetry_space_group_name_H-M 'C 1 2/m 1'
_atom_sites_solution_hydrogens geom
_atom_sites_solution_primary direct
_atom_sites_solution_secondary difmap
_audit_creation_method SHELXL-97
_cell_angle_alpha 90.00
_cell_angle_beta 116.127(4)
_cell_angle_gamma 90.00
_cell_formula_units_Z 8
_cell_length_a 19.926(7)
_cell_length_b 22.305(8)
_cell_length_c 11.721(4)
_cell_measurement_reflns_used 3524
_cell_measurement_temperature 296(2)
_cell_measurement_theta_max 25.10
_cell_measurement_theta_min 1.96
_cell_volume 4677(3)
_computing_structure_refinement 'SHELXL-97 (Sheldrick, 1997)'
_computing_structure_solution 'SHELXS-97 (Sheldrick, 1990)'
_diffrn_ambient_temperature 296(2)
_diffrn_measured_fraction_theta_full 0.987
_diffrn_measured_fraction_theta_max 0.987
_diffrn_radiation_monochromator graphite
_diffrn_radiation_source 'fine-focus sealed tube'
_diffrn_radiation_type MoK\a
_diffrn_radiation_wavelength 0.71073
_diffrn_reflns_av_R_equivalents 0.0233
_diffrn_reflns_av_sigmaI/netI 0.0281
_diffrn_reflns_limit_h_max 23
_diffrn_reflns_limit_h_min -23
_diffrn_reflns_limit_k_max 26
_diffrn_reflns_limit_k_min -25
_diffrn_reflns_limit_l_max 13
_diffrn_reflns_limit_l_min -12
_diffrn_reflns_number 11485
_diffrn_reflns_theta_full 25.05
_diffrn_reflns_theta_max 25.05
_diffrn_reflns_theta_min 2.92
_exptl_absorpt_coefficient_mu 1.072
_exptl_absorpt_correction_T_max 0.9019
_exptl_absorpt_correction_T_min 0.7973
_exptl_absorpt_correction_type multi-scan
_exptl_absorpt_process_details SADABS
_exptl_crystal_colour pink
_exptl_crystal_density_diffrn 1.118
_exptl_crystal_density_method 'not measured'
_exptl_crystal_description block
_exptl_crystal_F_000 1592
_exptl_crystal_size_max 0.27
_exptl_crystal_size_mid 0.19
_exptl_crystal_size_min 0.12
_refine_diff_density_max 0.997
_refine_diff_density_min -0.362
_refine_diff_density_rms 0.099
_refine_ls_extinction_method none
_refine_ls_goodness_of_fit_ref 1.122
_refine_ls_hydrogen_treatment constr
_refine_ls_matrix_type full
_refine_ls_number_parameters 250
_refine_ls_number_reflns 4211
_refine_ls_number_restraints 19
_refine_ls_restrained_S_all 1.120
_refine_ls_R_factor_all 0.0649
_refine_ls_R_factor_gt 0.0566
_refine_ls_shift/su_max 0.024
_refine_ls_shift/su_mean 0.001
_refine_ls_structure_factor_coef Fsqd
_refine_ls_weighting_details 'calc w=1/[\s^2^(Fo^2^)+(0.1171P)^2^+9.1815P] where P=(Fo^2^+2Fc^2^)/3'
_refine_ls_weighting_scheme calc
_refine_ls_wR_factor_gt 0.1856
_refine_ls_wR_factor_ref 0.1943
_reflns_number_gt 3531
_reflns_number_total 4211
_reflns_threshold_expression >2sigma(I)
_cod_data_source_file c2ce26171e.txt
_cod_data_source_block nw0746
_cod_depositor_comments
;
The following automatic conversions were performed:

'_refine_ls_hydrogen_treatment' value 'CONSTR' changed to 'constr'
according to /home/saulius/struct/CIF-dictionaries/cif_core.dic
dictionary named 'cif_core.dic' version 2.4.2 from 2011-04-26.

Automatic conversion script
Id: cif_fix_values 1891 2012-01-12 08:04:46Z andrius 
;
_cod_original_sg_symbol_H-M C2/M
_cod_original_formula_sum 'C17 H10 N3 O4.50 Zn'
_cod_database_code 7210625

loop_
_symmetry_equiv_pos_as_xyz
'x, y, z'
'-x, y, -z'
'x+1/2, y+1/2, z'
'-x+1/2, y+1/2, -z'
'-x, -y, -z'
'x, -y, z'
'-x+1/2, -y+1/2, -z'
'x+1/2, -y+1/2, z'

loop_
_atom_site_label
_atom_site_type_symbol
_atom_site_fract_x
_atom_site_fract_y
_atom_site_fract_z
_atom_site_U_iso_or_equiv
_atom_site_adp_type
_atom_site_occupancy
_atom_site_symmetry_multiplicity
_atom_site_calc_flag
_atom_site_refinement_flags
Zn1 Zn 0.31688(2) 0.12231(2) 0.11810(4) 0.0415(2) Uani 1 1 d .
N1 N 0.28422(19) 0.14300(17) 0.9284(3) 0.0447(8) Uani 1 1 d .
N2 N 0.1432(2) 0.20843(17) 0.4770(3) 0.0503(9) Uani 1 1 d .
N3 N -0.08853(19) 0.32045(16) 0.1926(3) 0.0482(8) Uani 1 1 d .
O1 O 0.3163(2) 0.12410(17) 0.3102(4) 0.0664(10) Uani 1 1 d .
O2 O 0.23608(18) 0.17564(15) 0.1480(3) 0.0582(8) Uani 1 1 d .
O3 O 0.24159(15) 0.04976(14) 0.0707(3) 0.0563(8) Uani 1 1 d .
O4 O 0.39015(15) 0.05003(13) 0.1500(3) 0.0509(7) Uani 1 1 d .
C1 C 0.3275(3) 0.1312(2) 0.8714(4) 0.0559(11) Uani 1 1 d .
H1 H 0.3749 0.1153 0.9195 0.067 Uiso 1 1 calc R
C2 C 0.3050(3) 0.1416(3) 0.7434(4) 0.0592(12) Uani 1 1 d .
H2 H 0.3368 0.1325 0.7070 0.071 Uiso 1 1 calc R
C3 C 0.2350(2) 0.1654(2) 0.6697(4) 0.0465(9) Uani 1 1 d .
C4 C 0.1914(3) 0.1779(3) 0.7305(4) 0.0625(13) Uani 1 1 d .
H4 H 0.1441 0.1944 0.6852 0.075 Uiso 1 1 calc R
C5 C 0.2170(3) 0.1661(2) 0.8569(4) 0.0594(12) Uani 1 1 d .
H5 H 0.1859 0.1746 0.8951 0.071 Uiso 1 1 calc R
C6 C 0.2077(2) 0.1788(2) 0.5316(4) 0.0470(10) Uani 1 1 d .
C7 C 0.2476(2) 0.1602(2) 0.4641(4) 0.0505(10) Uani 1 1 d .
H7 H 0.2923 0.1392 0.5045 0.061 Uiso 1 1 calc R
C8 C 0.2187(2) 0.1742(2) 0.3362(4) 0.0503(10) Uani 1 1 d .
C9 C 0.1510(2) 0.2037(2) 0.2790(4) 0.0514(10) Uani 1 1 d .
H9 H 0.1299 0.2125 0.1926 0.062 Uiso 1 1 calc R
C10 C 0.1148(2) 0.2203(2) 0.3521(4) 0.0497(10) Uani 1 1 d .
C11 C -0.0766(3) 0.2752(2) 0.1288(4) 0.0535(11) Uani 1 1 d .
H11 H -0.1139 0.2659 0.0484 0.064 Uiso 1 1 calc R
C12 C -0.0120(3) 0.2415(2) 0.1764(4) 0.0573(11) Uani 1 1 d .
H12 H -0.0058 0.2107 0.1284 0.069 Uiso 1 1 calc R
C13 C 0.0439(2) 0.2542(2) 0.2971(4) 0.0512(10) Uani 1 1 d .
C14 C 0.0304(3) 0.3004(2) 0.3633(4) 0.0578(12) Uani 1 1 d .
H14 H 0.0658 0.3097 0.4451 0.069 Uiso 1 1 calc R
C15 C -0.0344(3) 0.3321(2) 0.3094(4) 0.0579(12) Uani 1 1 d .
H15 H -0.0415 0.3634 0.3554 0.069 Uiso 1 1 calc R
C16 C 0.2602(3) 0.1564(2) 0.2596(4) 0.0529(11) Uani 1 1 d .
C17 C 0.2726(3) 0.0000 0.0876(5) 0.0426(12) Uani 1 2 d S
C18 C 0.3582(3) 0.0000 0.1333(5) 0.0414(12) Uani 1 2 d S
O5 O 0.3425(13) 0.0000 0.410(2) 0.174(8) Uani 0.50 2 d SPDU
O7 O 0.340(2) 0.0000 0.659(3) 0.137(11) Uani 0.25 2 d SPDU
O8 O 0.4676(15) 0.0517(13) 0.864(3) 0.067(7) Uani 0.13 1 d PU

loop_
_atom_site_aniso_label
_atom_site_aniso_U_11
_atom_site_aniso_U_22
_atom_site_aniso_U_33
_atom_site_aniso_U_23
_atom_site_aniso_U_13
_atom_site_aniso_U_12
Zn1 0.0418(3) 0.0482(3) 0.0362(3) -0.00020(17) 0.0188(2) 0.00145(18)
N1 0.0469(19) 0.0553(19) 0.0337(17) -0.0005(15) 0.0194(15) 0.0026(16)
N2 0.051(2) 0.063(2) 0.0373(18) 0.0040(16) 0.0201(16) 0.0086(17)
N3 0.0493(19) 0.054(2) 0.0396(18) 0.0024(15) 0.0183(15) 0.0055(16)
O1 0.059(2) 0.093(3) 0.058(2) 0.0013(17) 0.0347(17) 0.0154(17)
O2 0.073(2) 0.069(2) 0.0432(17) -0.0016(15) 0.0354(16) 0.0035(16)
O3 0.0397(15) 0.0526(18) 0.073(2) -0.0006(15) 0.0219(15) 0.0042(13)
O4 0.0390(14) 0.0487(17) 0.0648(19) -0.0031(14) 0.0227(14) -0.0029(12)
C1 0.047(2) 0.080(3) 0.042(2) 0.009(2) 0.020(2) 0.017(2)
C2 0.051(2) 0.090(3) 0.044(2) 0.010(2) 0.028(2) 0.022(2)
C3 0.047(2) 0.058(2) 0.037(2) -0.0006(18) 0.0205(18) 0.0054(18)
C4 0.051(2) 0.098(4) 0.042(2) 0.013(2) 0.024(2) 0.028(2)
C5 0.054(3) 0.090(3) 0.043(2) 0.008(2) 0.029(2) 0.023(2)
C6 0.045(2) 0.061(3) 0.036(2) 0.0015(18) 0.0185(17) 0.0099(19)
C7 0.046(2) 0.070(3) 0.038(2) -0.0014(19) 0.0208(18) 0.006(2)
C8 0.056(2) 0.062(3) 0.041(2) -0.0001(19) 0.029(2) 0.003(2)
C9 0.056(2) 0.064(3) 0.036(2) 0.0040(18) 0.0222(19) 0.007(2)
C10 0.050(2) 0.061(3) 0.037(2) 0.0031(18) 0.0190(18) 0.0085(19)
C11 0.055(2) 0.056(3) 0.041(2) -0.0018(19) 0.0131(19) 0.004(2)
C12 0.064(3) 0.060(3) 0.043(2) -0.001(2) 0.020(2) 0.013(2)
C13 0.053(2) 0.064(3) 0.038(2) 0.0069(19) 0.0214(19) 0.011(2)
C14 0.054(3) 0.077(3) 0.035(2) -0.004(2) 0.0140(19) 0.013(2)
C15 0.058(3) 0.073(3) 0.039(2) -0.008(2) 0.017(2) 0.011(2)
C16 0.056(3) 0.063(3) 0.049(3) -0.009(2) 0.031(2) -0.006(2)
C17 0.041(3) 0.045(3) 0.043(3) 0.000 0.019(2) 0.000
C18 0.041(3) 0.045(3) 0.038(3) 0.000 0.018(2) 0.000
O5 0.174(8) 0.174(8) 0.174(8) 0.000 0.076(4) 0.000
O7 0.137(11) 0.137(11) 0.137(11) 0.000 0.060(5) 0.000
O8 0.067(7) 0.068(7) 0.067(7) -0.0002(10) 0.030(3) 0.0005(10)

loop_
_atom_type_symbol
_atom_type_description
_atom_type_scat_dispersion_real
_atom_type_scat_dispersion_imag
_atom_type_scat_source
C C 0.0033 0.0016 'International Tables Vol C Tables 4.2.6.8 and 6.1.1.4'
H H 0.0000 0.0000 'International Tables Vol C Tables 4.2.6.8 and 6.1.1.4'
N N 0.0061 0.0033 'International Tables Vol C Tables 4.2.6.8 and 6.1.1.4'
O O 0.0106 0.0060 'International Tables Vol C Tables 4.2.6.8 and 6.1.1.4'
Zn Zn 0.2839 1.4301 'International Tables Vol C Tables 4.2.6.8 and 6.1.1.4'

loop_
_geom_angle_atom_site_label_1
_geom_angle_atom_site_label_2
_geom_angle_atom_site_label_3
_geom_angle
_geom_angle_site_symmetry_1
_geom_angle_site_symmetry_3
N1 Zn1 O4 103.16(13) 1_554 .
N1 Zn1 O3 92.13(14) 1_554 .
O4 Zn1 O3 79.36(12) . .
N1 Zn1 N3 96.30(14) 1_554 8
O4 Zn1 N3 88.09(13) . 8
O3 Zn1 N3 166.22(13) . 8
N1 Zn1 O2 98.49(13) 1_554 .
O4 Zn1 O2 155.37(12) . .
O3 Zn1 O2 88.32(12) . .
N3 Zn1 O2 101.15(14) 8 .
N1 Zn1 O1 158.12(14) 1_554 .
O4 Zn1 O1 98.32(12) . .
O3 Zn1 O1 87.76(14) . .
N3 Zn1 O1 88.44(14) 8 .
O2 Zn1 O1 59.64(12) . .
C1 N1 C5 117.1(4) . .
C1 N1 Zn1 121.8(3) . 1_556
C5 N1 Zn1 121.0(3) . 1_556
C6 N2 C10 118.4(4) . .
C11 N3 C15 117.1(4) . .
C11 N3 Zn1 124.6(3) . 8_455
C15 N3 Zn1 118.2(3) . 8_455
C16 O1 Zn1 86.1(3) . .
C16 O2 Zn1 90.6(3) . .
C17 O3 Zn1 113.4(3) . .
C18 O4 Zn1 112.9(3) . .
N1 C1 C2 122.6(4) . .
N1 C1 H1 118.7 . .
C2 C1 H1 118.7 . .
C3 C2 C1 120.0(4) . .
C3 C2 H2 120.0 . .
C1 C2 H2 120.0 . .
C4 C3 C2 116.6(4) . .
C4 C3 C6 120.7(4) . .
C2 C3 C6 122.7(4) . .
C5 C4 C3 120.4(4) . .
C5 C4 H4 119.8 . .
C3 C4 H4 119.8 . .
N1 C5 C4 123.3(4) . .
N1 C5 H5 118.3 . .
C4 C5 H5 118.3 . .
N2 C6 C7 122.7(4) . .
N2 C6 C3 115.7(4) . .
C7 C6 C3 121.6(4) . .
C8 C7 C6 118.3(4) . .
C8 C7 H7 120.9 . .
C6 C7 H7 120.9 . .
C9 C8 C7 119.0(4) . .
C9 C8 C16 120.5(4) . .
C7 C8 C16 120.5(4) . .
C8 C9 C10 119.2(4) . .
C8 C9 H9 120.4 . .
C10 C9 H9 120.4 . .
N2 C10 C9 122.4(4) . .
N2 C10 C13 116.0(4) . .
C9 C10 C13 121.5(4) . .
N3 C11 C12 123.3(4) . .
N3 C11 H11 118.4 . .
C12 C11 H11 118.4 . .
C11 C12 C13 119.1(4) . .
C11 C12 H12 120.4 . .
C13 C12 H12 120.4 . .
C14 C13 C12 117.1(4) . .
C14 C13 C10 121.4(4) . .
C12 C13 C10 121.5(4) . .
C15 C14 C13 120.4(4) . .
C15 C14 H14 119.8 . .
C13 C14 H14 119.8 . .
N3 C15 C14 123.0(4) . .
N3 C15 H15 118.5 . .
C14 C15 H15 118.5 . .
O1 C16 O2 123.3(4) . .
O1 C16 C8 118.6(4) . .
O2 C16 C8 118.0(4) . .
O3 C17 O3 126.4(5) 6 .
O3 C17 C18 116.8(3) 6 .
O3 C17 C18 116.8(3) . .
O4 C18 O4 125.2(5) . 6
O4 C18 C17 117.4(3) . .
O4 C18 C17 117.4(3) 6 .

loop_
_geom_bond_atom_site_label_1
_geom_bond_atom_site_label_2
_geom_bond_distance
_geom_bond_site_symmetry_2
Zn1 N1 2.075(3) 1_554
Zn1 O4 2.095(3) .
Zn1 O3 2.108(3) .
Zn1 N3 2.120(3) 8
Zn1 O2 2.151(3) .
Zn1 O1 2.258(4) .
N1 C1 1.330(6) .
N1 C5 1.332(5) .
N1 Zn1 2.075(3) 1_556
N2 C6 1.332(5) .
N2 C10 1.343(5) .
N3 C11 1.338(6) .
N3 C15 1.344(5) .
N3 Zn1 2.120(3) 8_455
O1 C16 1.240(6) .
O2 C16 1.253(5) .
O3 C17 1.243(4) .
O4 C18 1.257(4) .
C1 C2 1.383(6) .
C1 H1 0.9300 .
C2 C3 1.382(6) .
C2 H2 0.9300 .
C3 C4 1.373(6) .
C3 C6 1.493(6) .
C4 C5 1.363(6) .
C4 H4 0.9300 .
C5 H5 0.9300 .
C6 C7 1.408(6) .
C7 C8 1.384(6) .
C7 H7 0.9300 .
C8 C9 1.381(6) .
C8 C16 1.517(6) .
C9 C10 1.391(6) .
C9 H9 0.9300 .
C10 C13 1.478(6) .
C11 C12 1.379(6) .
C11 H11 0.9300 .
C12 C13 1.391(6) .
C12 H12 0.9300 .
C13 C14 1.386(6) .
C14 C15 1.358(6) .
C14 H14 0.9300 .
C15 H15 0.9300 .
C17 O3 1.243(4) 6
C17 C18 1.546(8) .
C18 O4 1.257(4) 6

loop_
_geom_torsion_atom_site_label_1
_geom_torsion_atom_site_label_2
_geom_torsion_atom_site_label_3
_geom_torsion_atom_site_label_4
_geom_torsion
_geom_torsion_site_symmetry_1
_geom_torsion_site_symmetry_4
N1 Zn1 O1 C16 4.1(6) 1_554 .
O4 Zn1 O1 C16 -164.9(3) . .
O3 Zn1 O1 C16 -86.0(3) . .
N3 Zn1 O1 C16 107.2(3) 8 .
O2 Zn1 O1 C16 3.3(3) . .
N1 Zn1 O2 C16 177.0(3) 1_554 .
O4 Zn1 O2 C16 25.6(4) . .
O3 Zn1 O2 C16 85.1(3) . .
N3 Zn1 O2 C16 -84.8(3) 8 .
O1 Zn1 O2 C16 -3.3(3) . .
N1 Zn1 O3 C17 106.1(4) 1_554 .
O4 Zn1 O3 C17 3.1(4) . .
N3 Zn1 O3 C17 -21.7(8) 8 .
O2 Zn1 O3 C17 -155.5(4) . .
O1 Zn1 O3 C17 -95.8(4) . .
N1 Zn1 O4 C18 -92.8(4) 1_554 .
O3 Zn1 O4 C18 -3.1(3) . .
N3 Zn1 O4 C18 171.2(3) 8 .
O2 Zn1 O4 C18 58.2(5) . .
O1 Zn1 O4 C18 83.1(4) . .
C5 N1 C1 C2 -0.4(7) . .
Zn1 N1 C1 C2 176.3(4) 1_556 .
N1 C1 C2 C3 0.3(8) . .
C1 C2 C3 C4 0.3(8) . .
C1 C2 C3 C6 178.9(5) . .
C2 C3 C4 C5 -0.7(8) . .
C6 C3 C4 C5 -179.4(5) . .
C1 N1 C5 C4 -0.1(8) . .
Zn1 N1 C5 C4 -176.8(4) 1_556 .
C3 C4 C5 N1 0.7(9) . .
C10 N2 C6 C7 1.0(7) . .
C10 N2 C6 C3 -178.3(4) . .
C4 C3 C6 N2 6.6(7) . .
C2 C3 C6 N2 -172.0(5) . .
C4 C3 C6 C7 -172.7(5) . .
C2 C3 C6 C7 8.7(7) . .
N2 C6 C7 C8 0.7(7) . .
C3 C6 C7 C8 180.0(4) . .
C6 C7 C8 C9 -2.2(7) . .
C6 C7 C8 C16 178.8(4) . .
C7 C8 C9 C10 2.0(7) . .
C16 C8 C9 C10 -179.0(4) . .
C6 N2 C10 C9 -1.3(7) . .
C6 N2 C10 C13 -178.9(4) . .
C8 C9 C10 N2 -0.2(7) . .
C8 C9 C10 C13 177.3(4) . .
C15 N3 C11 C12 -1.1(7) . .
Zn1 N3 C11 C12 175.0(4) 8_455 .
N3 C11 C12 C13 0.7(8) . .
C11 C12 C13 C14 0.6(7) . .
C11 C12 C13 C10 -179.0(4) . .
N2 C10 C13 C14 38.4(7) . .
C9 C10 C13 C14 -139.3(5) . .
N2 C10 C13 C12 -141.9(5) . .
C9 C10 C13 C12 40.4(7) . .
C12 C13 C14 C15 -1.5(7) . .
C10 C13 C14 C15 178.1(5) . .
C11 N3 C15 C14 0.1(7) . .
Zn1 N3 C15 C14 -176.3(4) 8_455 .
C13 C14 C15 N3 1.2(8) . .
Zn1 O1 C16 O2 -5.9(5) . .
Zn1 O1 C16 C8 174.5(4) . .
Zn1 O2 C16 O1 6.2(5) . .
Zn1 O2 C16 C8 -174.3(4) . .
C9 C8 C16 O1 -171.8(4) . .
C7 C8 C16 O1 7.1(7) . .
C9 C8 C16 O2 8.6(7) . .
C7 C8 C16 O2 -172.5(4) . .
Zn1 O3 C17 O3 177.8(4) . 6
Zn1 O3 C17 C18 -2.7(6) . .
Zn1 O4 C18 O4 -177.8(4) . 6
Zn1 O4 C18 C17 2.6(6) . .
O3 C17 C18 O4 179.6(4) 6 .
O3 C17 C18 O4 0.0(8) . .
O3 C17 C18 O4 0.0(8) 6 6
O3 C17 C18 O4 -179.6(4) . 6
